data_4062542
loop_
_publ_author_name
'Fenwick, Andrew E.'
'Phomphrai, Khamphee'
'Thorn, Matthew G.'
'Vilardo, Jonathan S.'
'Trefun, Christine A.'
'Hanna, Brigitte'
'Fanwick, Phillip E.'
'Rothwell, Ian P.'

_publ_section_title
;
 Formation of Neutral and Cationic Methyl Derivatives of Titanium Containing
 Cyclopentadienyl and Aryloxide Ancillary Ligation
;
_journal_coden_ASTM ORGND7
_journal_issue 9
_journal_name_full Organometallics
_journal_page_first 2146
_journal_page_last 2156
_journal_paper_doi 10.1021/om0341404
_journal_volume 23
_journal_year 2004
_chemical_formula_moiety 'C37 H31 Br1 O1 Ti1,C6 H6'
_chemical_formula_sum 'C43 H37 Br O Ti'
_chemical_formula_weight 697.58
_space_group_IT_number 14
_symmetry_cell_setting monoclinic
_symmetry_space_group_name_Hall '-P 2ybc'
_symmetry_space_group_name_H-M 'P 1 21/c 1'
_cell_angle_alpha 90.00
_cell_angle_beta 106.1680(17)
_cell_angle_gamma 90.00
_cell_formula_units_Z 4
_cell_length_a 10.6104(2)
_cell_length_b 20.5655(6)
_cell_length_c 16.5745(5)
_cell_measurement_temperature 150
_cell_volume 3473.65(16)
_diffrn_ambient_temperature 150
_exptl_crystal_density_diffrn 1.33
_cod_original_sg_symbol_H-M 'P 21/c'
_cod_original_formula_sum 'C43 H37 Br1 O1 Ti1'
_cod_database_code 4062542

loop_
_symmetry_equiv_pos_as_xyz
'x, y, z'
'-x, y+1/2, -z+1/2'
'-x, -y, -z'
'x, -y+1/2, z+1/2'

loop_
_atom_site_label
_atom_site_type_symbol
_atom_site_fract_x
_atom_site_fract_y
_atom_site_fract_z
_atom_site_U_iso_or_equiv
_atom_site_adp_type
_atom_site_occupancy
_atom_site_symmetry_multiplicity
_atom_site_calc_flag
_atom_site_refinement_flags
_atom_site_disorder_assembly
_atom_site_disorder_group
Br Br 0.10719(2) -0.420513(11) -0.184987(15) 0.03175(8) Uani 1 1 d . . .
Ti Ti 0.09055(4) -0.730411(19) -0.43963(3) 0.02856(11) Uani 1 1 d . . .
O O 0.04177(13) -0.64745(7) -0.42238(9) 0.0242(3) Uani 1 1 d . . .
C(1) C 0.2226(2) -0.74090(15) -0.30017(18) 0.0517(7) Uani 1 1 d . . .
C(2) C 0.1621(3) -0.79952(18) -0.3214(2) 0.0722(11) Uani 1 1 d . . .
C(3) C 0.2045(4) -0.82700(15) -0.3839(3) 0.0841(14) Uani 1 1 d . . .
C(4) C 0.2944(3) -0.78463(19) -0.4037(2) 0.0707(10) Uani 1 1 d . . .
C(5) C 0.3042(2) -0.73046(14) -0.35068(19) 0.0500(8) Uani 1 1 d . . .
C(6) C -0.0866(2) -0.78098(12) -0.46665(19) 0.0492(8) Uani 1 1 d . . .
C(7) C 0.1236(3) -0.72776(14) -0.55812(17) 0.0541(8) Uani 1 1 d . . .
C(11) C 0.05538(18) -0.59577(9) -0.37028(13) 0.0211(4) Uani 1 1 d . . .
C(12) C 0.14728(18) -0.54708(10) -0.37278(13) 0.0202(4) Uani 1 1 d . . .
C(13) C 0.16490(18) -0.49519(10) -0.31592(13) 0.0209(4) Uani 1 1 d . . .
C(14) C 0.08947(19) -0.49344(10) -0.25891(13) 0.0228(4) Uani 1 1 d . . .
C(15) C -0.00375(18) -0.54093(10) -0.25644(13) 0.0219(4) Uani 1 1 d . . .
C(16) C -0.02121(18) -0.59262(10) -0.31362(13) 0.0213(4) Uani 1 1 d . . .
C(121) C 0.22286(19) -0.55294(10) -0.43608(13) 0.0222(4) Uani 1 1 d . . .
C(122) C 0.1556(2) -0.55423(11) -0.52142(14) 0.0278(5) Uani 1 1 d . . .
C(123) C 0.2226(2) -0.56193(12) -0.58149(16) 0.0381(6) Uani 1 1 d . . .
C(124) C 0.3574(3) -0.56828(12) -0.55721(17) 0.0433(6) Uani 1 1 d . . .
C(125) C 0.4253(2) -0.56650(12) -0.47324(18) 0.0400(6) Uani 1 1 d . . .
C(126) C 0.3588(2) -0.55905(11) -0.41254(16) 0.0297(5) Uani 1 1 d . . .
C(131) C 0.26241(19) -0.44281(10) -0.31728(13) 0.0222(4) Uani 1 1 d . . .
C(132) C 0.2432(2) -0.39975(10) -0.38462(14) 0.0263(5) Uani 1 1 d . . .
C(133) C 0.3360(2) -0.35232(11) -0.38543(15) 0.0318(5) Uani 1 1 d . . .
C(134) C 0.4496(2) -0.34745(11) -0.31927(16) 0.0342(6) Uani 1 1 d . . .
C(135) C 0.4693(2) -0.38975(12) -0.25290(15) 0.0339(5) Uani 1 1 d . . .
C(136) C 0.3770(2) -0.43708(11) -0.25127(14) 0.0287(5) Uani 1 1 d . . .
C(151) C -0.0859(2) -0.53836(10) -0.19658(14) 0.0262(5) Uani 1 1 d . . .
C(152) C -0.0317(2) -0.55058(12) -0.11188(15) 0.0367(6) Uani 1 1 d . . .
C(153) C -0.1097(3) -0.55182(13) -0.05718(18) 0.0492(7) Uani 1 1 d . . .
C(154) C -0.2428(3) -0.54029(13) -0.0870(2) 0.0547(8) Uani 1 1 d . . .
C(155) C -0.2976(3) -0.52812(14) -0.1711(2) 0.0548(8) Uani 1 1 d . . .
C(156) C -0.2203(2) -0.52722(12) -0.22610(17) 0.0384(6) Uani 1 1 d . . .
C(161) C -0.12093(18) -0.64463(10) -0.31521(14) 0.0246(5) Uani 1 1 d . . .
C(162) C -0.1032(2) -0.68976(11) -0.25064(15) 0.0347(6) Uani 1 1 d . . .
C(163) C -0.1991(2) -0.73594(12) -0.25158(17) 0.0441(6) Uani 1 1 d . . .
C(164) C -0.3141(2) -0.73699(12) -0.31684(17) 0.0411(6) Uani 1 1 d . . .
C(165) C -0.3315(2) -0.69253(12) -0.38102(16) 0.0390(6) Uani 1 1 d . . .
C(166) C -0.2355(2) -0.64665(11) -0.38086(15) 0.0309(5) Uani 1 1 d . . .
C(911) C 0.3672(3) -0.57341(13) -0.07346(19) 0.0484(7) Uani 1 1 d . . .
C(912) C 0.3745(3) -0.60940(14) -0.1414(2) 0.0578(9) Uani 1 1 d . . .
C(913) C 0.4681(3) -0.65729(14) -0.1317(2) 0.0640(9) Uani 1 1 d . . .
C(914) C 0.5533(3) -0.66912(14) -0.0528(2) 0.0574(9) Uani 1 1 d . . .
C(915) C 0.5445(2) -0.63271(13) 0.01431(18) 0.0478(7) Uani 1 1 d . . .
C(916) C 0.4526(3) -0.58463(13) 0.00428(18) 0.0471(7) Uani 1 1 d . . .
H(1) H 0.2106 -0.7123 -0.2579 0.062 Uiso 1 1 calc R . .
H(2) H 0.1001 -0.8182 -0.2965 0.087 Uiso 1 1 calc R . .
H(3) H 0.1775 -0.8679 -0.4096 0.101 Uiso 1 1 calc R . .
H(4) H 0.3399 -0.7912 -0.4450 0.085 Uiso 1 1 calc R . .
H(5) H 0.3576 -0.6932 -0.3498 0.060 Uiso 1 1 calc R . .
H(6A) H -0.1210 -0.7800 -0.4176 0.074 Uiso 1 1 calc R . .
H(6B) H -0.0721 -0.8262 -0.4806 0.074 Uiso 1 1 calc R . .
H(6C) H -0.1498 -0.7605 -0.5145 0.074 Uiso 1 1 calc R . .
H(7A) H 0.0503 -0.7056 -0.5978 0.081 Uiso 1 1 calc R . .
H(7B) H 0.1307 -0.7722 -0.5776 0.081 Uiso 1 1 calc R . .
H(7C) H 0.2052 -0.7042 -0.5546 0.081 Uiso 1 1 calc R . .
H(122) H 0.0628 -0.5498 -0.5385 0.033 Uiso 1 1 calc R . .
H(123) H 0.1758 -0.5628 -0.6394 0.046 Uiso 1 1 calc R . .
H(124) H 0.4034 -0.5739 -0.5984 0.052 Uiso 1 1 calc R . .
H(125) H 0.5182 -0.5704 -0.4568 0.048 Uiso 1 1 calc R . .
H(126) H 0.4062 -0.5581 -0.3548 0.036 Uiso 1 1 calc R . .
H(132) H 0.1660 -0.4029 -0.4303 0.032 Uiso 1 1 calc R . .
H(133) H 0.3217 -0.3231 -0.4315 0.038 Uiso 1 1 calc R . .
H(134) H 0.5132 -0.3151 -0.3200 0.041 Uiso 1 1 calc R . .
H(135) H 0.5470 -0.3866 -0.2076 0.041 Uiso 1 1 calc R . .
H(136) H 0.3919 -0.4659 -0.2048 0.034 Uiso 1 1 calc R . .
H(152) H 0.0600 -0.5582 -0.0910 0.044 Uiso 1 1 calc R . .
H(153) H -0.0715 -0.5606 0.0008 0.059 Uiso 1 1 calc R . .
H(154) H -0.2963 -0.5408 -0.0497 0.066 Uiso 1 1 calc R . .
H(155) H -0.3892 -0.5203 -0.1916 0.066 Uiso 1 1 calc R . .
H(156) H -0.2592 -0.5190 -0.2841 0.046 Uiso 1 1 calc R . .
H(162) H -0.0250 -0.6890 -0.2055 0.042 Uiso 1 1 calc R . .
H(163) H -0.1859 -0.7669 -0.2075 0.053 Uiso 1 1 calc R . .
H(164) H -0.3803 -0.7682 -0.3172 0.049 Uiso 1 1 calc R . .
H(165) H -0.4100 -0.6932 -0.4259 0.047 Uiso 1 1 calc R . .
H(166) H -0.2483 -0.6165 -0.4258 0.037 Uiso 1 1 calc R . .
H(911) H 0.3025 -0.5404 -0.0801 0.058 Uiso 1 1 calc R . .
H(912) H 0.3152 -0.6014 -0.1951 0.069 Uiso 1 1 calc R . .
H(913) H 0.4743 -0.6822 -0.1787 0.077 Uiso 1 1 calc R . .
H(914) H 0.6176 -0.7024 -0.0455 0.069 Uiso 1 1 calc R . .
H(915) H 0.6026 -0.6409 0.0683 0.057 Uiso 1 1 calc R . .
H(916) H 0.4478 -0.5590 0.0510 0.056 Uiso 1 1 calc R . .

loop_
_atom_site_aniso_label
_atom_site_aniso_U_11
_atom_site_aniso_U_22
_atom_site_aniso_U_33
_atom_site_aniso_U_12
_atom_site_aniso_U_13
_atom_site_aniso_U_23
Br 0.03759(13) 0.02685(12) 0.03554(14) -0.00488(10) 0.01798(10) -0.00896(10)
Ti 0.02446(19) 0.0218(2) 0.0363(2) 0.00077(16) 0.00321(17) -0.00625(18)
O 0.0238(7) 0.0220(7) 0.0273(8) -0.0028(6) 0.0078(6) -0.0055(6)
C(1) 0.0427(15) 0.0615(19) 0.0409(17) 0.0043(14) -0.0048(13) 0.0038(14)
C(2) 0.0452(17) 0.068(2) 0.086(3) -0.0112(17) -0.0123(17) 0.042(2)
C(3) 0.068(2) 0.0314(17) 0.112(3) 0.0169(16) -0.041(2) -0.0100(19)
C(4) 0.0462(17) 0.092(3) 0.070(2) 0.0432(19) 0.0094(16) 0.000(2)
C(5) 0.0256(12) 0.0444(16) 0.069(2) -0.0038(11) -0.0050(13) 0.0134(15)
C(6) 0.0302(12) 0.0273(13) 0.081(2) -0.0039(10) 0.0009(13) -0.0073(13)
C(7) 0.0646(18) 0.0502(18) 0.0456(17) 0.0046(14) 0.0123(14) -0.0154(14)
C(11) 0.0214(10) 0.0175(10) 0.0238(11) 0.0012(8) 0.0055(8) -0.0003(8)
C(12) 0.0177(9) 0.0196(10) 0.0228(11) 0.0013(8) 0.0046(8) 0.0019(8)
C(13) 0.0174(9) 0.0213(10) 0.0232(11) -0.0003(8) 0.0042(8) 0.0029(9)
C(14) 0.0250(10) 0.0196(10) 0.0233(11) 0.0029(8) 0.0060(8) -0.0007(9)
C(15) 0.0192(10) 0.0260(11) 0.0210(11) 0.0016(8) 0.0064(8) 0.0024(9)
C(16) 0.0194(9) 0.0198(10) 0.0242(11) 0.0003(8) 0.0054(8) 0.0033(8)
C(121) 0.0228(10) 0.0179(10) 0.0279(12) -0.0004(8) 0.0105(9) -0.0007(9)
C(122) 0.0286(11) 0.0277(12) 0.0287(13) 0.0018(9) 0.0107(9) 0.0015(10)
C(123) 0.0492(14) 0.0388(14) 0.0319(14) 0.0011(11) 0.0205(11) 0.0004(11)
C(124) 0.0537(16) 0.0422(16) 0.0465(17) 0.0079(12) 0.0349(13) 0.0015(12)
C(125) 0.0296(12) 0.0358(14) 0.0622(18) 0.0074(10) 0.0257(12) 0.0068(12)
C(126) 0.0237(10) 0.0283(12) 0.0383(14) -0.0007(9) 0.0105(9) 0.0002(10)
C(131) 0.0236(10) 0.0203(10) 0.0250(12) -0.0007(8) 0.0106(9) -0.0041(9)
C(132) 0.0265(10) 0.0243(11) 0.0289(12) -0.0002(9) 0.0090(9) -0.0006(9)
C(133) 0.0393(12) 0.0245(12) 0.0363(14) -0.0020(10) 0.0183(11) 0.0035(10)
C(134) 0.0320(12) 0.0295(13) 0.0469(16) -0.0108(10) 0.0209(11) -0.0101(11)
C(135) 0.0263(11) 0.0386(14) 0.0361(14) -0.0071(10) 0.0073(10) -0.0079(11)
C(136) 0.0273(11) 0.0313(12) 0.0267(12) -0.0041(9) 0.0062(9) -0.0004(9)
C(151) 0.0315(11) 0.0207(11) 0.0309(13) -0.0028(9) 0.0162(9) -0.0008(9)
C(152) 0.0463(14) 0.0368(14) 0.0307(14) -0.0069(11) 0.0169(11) -0.0018(11)
C(153) 0.081(2) 0.0387(15) 0.0393(16) -0.0173(14) 0.0351(15) -0.0049(12)
C(154) 0.078(2) 0.0396(16) 0.071(2) -0.0077(14) 0.0602(18) -0.0031(15)
C(155) 0.0470(15) 0.0478(17) 0.085(2) 0.0072(13) 0.0435(16) 0.0092(16)
C(156) 0.0349(12) 0.0392(14) 0.0471(16) 0.0052(11) 0.0212(11) 0.0075(12)
C(161) 0.0228(10) 0.0240(11) 0.0287(12) -0.0008(9) 0.0099(9) 0.0001(9)
C(162) 0.0350(12) 0.0337(13) 0.0339(14) -0.0043(10) 0.0072(10) 0.0060(11)
C(163) 0.0515(15) 0.0346(14) 0.0477(16) -0.0091(12) 0.0164(13) 0.0133(12)
C(164) 0.0389(13) 0.0350(14) 0.0527(17) -0.0164(11) 0.0183(12) -0.0011(12)
C(165) 0.0283(12) 0.0436(15) 0.0433(15) -0.0094(11) 0.0068(11) 0.0011(12)
C(166) 0.0276(11) 0.0306(12) 0.0343(13) -0.0029(10) 0.0081(10) 0.0042(10)
C(911) 0.0407(14) 0.0381(15) 0.064(2) 0.0037(12) 0.0105(13) 0.0042(14)
C(912) 0.0559(17) 0.0406(16) 0.058(2) 0.0039(14) -0.0157(15) 0.0033(14)
C(913) 0.071(2) 0.0458(17) 0.064(2) 0.0082(16) -0.0003(17) -0.0187(16)
C(914) 0.0400(15) 0.0365(15) 0.084(2) 0.0080(12) -0.0022(15) -0.0006(16)
C(915) 0.0412(14) 0.0442(16) 0.0505(18) -0.0094(12) 0.0002(12) 0.0138(14)
C(916) 0.0514(16) 0.0463(16) 0.0469(17) -0.0042(13) 0.0193(13) 0.0013(13)

loop_
_geom_bond_atom_site_label_1
_geom_bond_atom_site_label_2
_geom_bond_distance
_geom_bond_site_symmetry_2
_geom_bond_publ_flag
Br C(14) 1.912(2) . ?
Ti O 1.8283(14) . ?
Ti C(6) 2.084(2) . ?
Ti C(7) 2.089(3) . ?
Ti C(5) 2.335(2) . ?
Ti C(1) 2.356(3) . ?
Ti C(4) 2.358(3) . ?
Ti C(2) 2.368(3) . ?
Ti C(3) 2.374(3) . ?
O C(11) 1.352(2) . ?
C(1) C(2) 1.365(4) . ?
C(1) C(5) 1.378(4) . ?
C(2) C(3) 1.362(5) . ?
C(3) C(4) 1.397(5) . ?
C(4) C(5) 1.405(4) . ?
C(11) C(16) 1.404(3) . ?
C(11) C(12) 1.406(3) . ?
C(12) C(13) 1.401(3) . ?
C(12) C(121) 1.492(3) . ?
C(13) C(14) 1.399(3) . ?
C(13) C(131) 1.498(3) . ?
C(14) C(15) 1.399(3) . ?
C(15) C(16) 1.402(3) . ?
C(15) C(151) 1.493(3) . ?
C(16) C(161) 1.500(3) . ?
C(121) C(126) 1.391(3) . ?
C(121) C(122) 1.396(3) . ?
C(122) C(123) 1.384(3) . ?
C(123) C(124) 1.380(3) . ?
C(124) C(125) 1.378(4) . ?
C(125) C(126) 1.389(3) . ?
C(131) C(132) 1.395(3) . ?
C(131) C(136) 1.396(3) . ?
C(132) C(133) 1.389(3) . ?
C(133) C(134) 1.389(3) . ?
C(134) C(135) 1.372(3) . ?
C(135) C(136) 1.386(3) . ?
C(151) C(152) 1.384(3) . ?
C(151) C(156) 1.392(3) . ?
C(152) C(153) 1.388(3) . ?
C(153) C(154) 1.381(4) . ?
C(154) C(155) 1.374(4) . ?
C(155) C(156) 1.386(4) . ?
C(161) C(166) 1.388(3) . ?
C(161) C(162) 1.389(3) . ?
C(162) C(163) 1.389(3) . ?
C(163) C(164) 1.387(3) . ?
C(164) C(165) 1.376(3) . ?
C(165) C(166) 1.388(3) . ?
C(911) C(912) 1.368(4) . ?
C(911) C(916) 1.373(4) . ?
C(912) C(913) 1.376(4) . ?
C(913) C(914) 1.389(4) . ?
C(914) C(915) 1.365(4) . ?
C(915) C(916) 1.366(4) . ?

loop_
_cod_changelog_entry_id
_cod_changelog_entry_author
_cod_changelog_entry_date
_cod_changelog_entry_text
1 'Vaitkus, Antanas' 2022-09-18T00:33:00+03:00 'Updated bibliographic information.'
